data_4130110
loop_
_publ_author_name
'Kisu, Haruki'
'Sakaino, Hirotoshi'
'Ito, Fumihiro'
'Yamashita, Makoto'
'Nozaki, Kyoko'

_publ_section_title
;
 A Qualitative Analysis of a &quot;Bora-Brook Rearrangement&quot;: The
 Ambident Reactivity of Boryl-Substituted Alkoxide Including the
 Carbon-to-Oxygen Migration of a Boryl Group.
;
_journal_issue 10
_journal_name_full 'Journal of the American Chemical Society'
_journal_page_first 3548
_journal_page_last 3552
_journal_paper_doi 10.1021/jacs.6b00283
_journal_volume 138
_journal_year 2016
_chemical_formula_moiety 'C33 H44 B F N2 O'
_chemical_formula_sum 'C33 H44 B F N2 O'
_chemical_formula_weight 514.51
_space_group_crystal_system triclinic
_space_group_IT_number 2
_space_group_name_Hall '-P 1'
_space_group_name_H-M_alt 'P -1'
_atom_sites_solution_hydrogens geom
_audit_creation_method SHELXL-2014/7
_cell_angle_alpha 80.845(12)
_cell_angle_beta 78.888(10)
_cell_angle_gamma 66.991(8)
_cell_formula_units_Z 2
_cell_length_a 10.399(2)
_cell_length_b 12.570(2)
_cell_length_c 12.868(3)
_cell_measurement_reflns_used 4043
_cell_measurement_temperature 93.1500
_cell_measurement_theta_max 31.2514
_cell_measurement_theta_min 2.2845
_cell_volume 1512.7(5)
_computing_cell_refinement 'RIGAKU CrystalClear'
_computing_data_collection 'RIGAKU CrystalClear'
_computing_data_reduction 'RIGAKU CrystalClear'
_computing_molecular_graphics 'Yadokari-XG 2009(Wakita Nemoto et al.)'
_computing_publication_material 'Yadokari-XG 2009(Wakita,Nemoto et al.)'
_computing_structure_refinement 'SHELXL-2014/7 (Sheldrick, 2014)'
_computing_structure_solution SIR-2004
_diffrn_ambient_temperature 93(2)
_diffrn_detector_area_resol_mean 28.5714
_diffrn_measured_fraction_theta_full 0.981
_diffrn_measured_fraction_theta_max 0.962
_diffrn_measurement_device_type 'Rigaku VariMax Saturn'
_diffrn_measurement_method 'omega scans'
_diffrn_radiation_monochromator Confocal
_diffrn_radiation_source 'rotating-anode X-ray tube'
_diffrn_radiation_type MoK\a
_diffrn_radiation_wavelength 0.71075
_diffrn_reflns_av_R_equivalents 0.0497
_diffrn_reflns_av_unetI/netI 0.0972
_diffrn_reflns_Laue_measured_fraction_full 0.981
_diffrn_reflns_Laue_measured_fraction_max 0.962
_diffrn_reflns_limit_h_max 13
_diffrn_reflns_limit_h_min -13
_diffrn_reflns_limit_k_max 15
_diffrn_reflns_limit_k_min -16
_diffrn_reflns_limit_l_max 16
_diffrn_reflns_limit_l_min -16
_diffrn_reflns_number 12542
_diffrn_reflns_point_group_measured_fraction_full 0.981
_diffrn_reflns_point_group_measured_fraction_max 0.962
_diffrn_reflns_theta_full 25.242
_diffrn_reflns_theta_max 27.481
_diffrn_reflns_theta_min 3.014
_exptl_absorpt_coefficient_mu 0.071
_exptl_absorpt_correction_T_max 1.0000
_exptl_absorpt_correction_T_min 0.8697
_exptl_absorpt_correction_type multi-scan
_exptl_absorpt_process_details 'Jacobson, R. (1998) Private communication'
_exptl_crystal_colour Colorless
_exptl_crystal_density_diffrn 1.130
_exptl_crystal_description Platelet
_exptl_crystal_F_000 556
_exptl_crystal_size_max 0.260
_exptl_crystal_size_mid 0.210
_exptl_crystal_size_min 0.100
_refine_diff_density_max 0.470
_refine_diff_density_min -0.412
_refine_diff_density_rms 0.069
_refine_ls_extinction_method none
_refine_ls_goodness_of_fit_ref 0.927
_refine_ls_hydrogen_treatment mixed
_refine_ls_matrix_type full
_refine_ls_number_parameters 364
_refine_ls_number_reflns 6684
_refine_ls_number_restraints 19
_refine_ls_restrained_S_all 0.927
_refine_ls_R_factor_all 0.0969
_refine_ls_R_factor_gt 0.0562
_refine_ls_shift/su_max 0.000
_refine_ls_shift/su_mean 0.000
_refine_ls_structure_factor_coef Fsqd
_refine_ls_weighting_details 'w=1/[\s^2^(Fo^2^)+(0.0670P)^2^] where P=(Fo^2^+2Fc^2^)/3'
_refine_ls_weighting_scheme calc
_refine_ls_wR_factor_gt 0.1233
_refine_ls_wR_factor_ref 0.1447
_reflns_Friedel_coverage 0.000
_reflns_number_gt 3526
_reflns_number_total 6684
_reflns_threshold_expression 'I > 2\s(I)'
_cod_data_source_file ja6b00283_si_002.cif
_cod_data_source_block 14a
_cod_depositor_comments
;
The following automatic conversions were performed:

data item '_exptl_absorpt_correction_type' value 'Multi-scan' was
changed to 'multi-scan' in accordance with the
/home/saulius/struct/COD-crude-data/automatic-downloads/DataCite-retrospective/ACS/depositions/lib/dictionaries/cif_core.dic
dictionary named 'cif_core.dic' version 2.4.2 last updated on
2011-04-26.

Automatic conversion script
Id: cif_fix_values 6909 2019-04-08 15:41:33Z antanas 
;
_cod_original_cell_volume 1512.6(5)
_cod_database_code 4130110
_shelx_shelxl_version_number 2014/7
_shelx_space_group_comment
;
The symmetry employed for this shelxl refinement is uniquely defined
by the following loop, which should always be used as a source of
symmetry information in preference to the above space-group names.
They are only intended as comments.
;
_shelx_estimated_absorpt_t_min 0.982
_shelx_estimated_absorpt_t_max 0.993

loop_
_space_group_symop_operation_xyz
'x, y, z'
'-x, -y, -z'

loop_
_atom_site_label
_atom_site_type_symbol
_atom_site_fract_x
_atom_site_fract_y
_atom_site_fract_z
_atom_site_U_iso_or_equiv
_atom_site_adp_type
_atom_site_occupancy
_atom_site_site_symmetry_order
_atom_site_calc_flag
_atom_site_refinement_flags_posn
_atom_site_refinement_flags_adp
_atom_site_refinement_flags_occupancy
_atom_site_disorder_assembly
_atom_site_disorder_group
O1 O 0.01452(16) 0.39260(14) 0.30983(13) 0.0288(4) Uani 0.898(3) 1 d . U P A 1
H1 H 0.0474 0.4431 0.3132 0.043 Uiso 0.898(3) 1 calc R U P A 1
C1 C 0.08592(19) 0.33143(16) 0.21718(15) 0.0215(4) Uani 1 1 d D . . . .
H1A H 0.0622 0.3896 0.1542 0.068(11) Uiso 0.898(3) 1 calc R . P A 1
H1B H 0.0427 0.3660 0.2864 0.2(3) Uiso 0.102(3) 1 calc R . P A 2
B1 B 0.2529(2) 0.28258(17) 0.21080(16) 0.0195(5) Uani 1 1 d . . . . .
N1 N 0.35129(15) 0.28596(12) 0.11811(11) 0.0195(4) Uani 1 1 d . . . . .
C2 C 0.49374(18) 0.24840(16) 0.14722(14) 0.0211(4) Uani 1 1 d . . . . .
H2 H 0.5225 0.3155 0.1431 0.025 Uiso 1 1 calc R U . . .
H2A H 0.5638 0.1913 0.0996 0.025 Uiso 1 1 calc R U . . .
C3 C 0.48077(19) 0.19300(16) 0.26208(14) 0.0226(4) Uani 1 1 d . . . . .
H3 H 0.5265 0.1074 0.2647 0.027 Uiso 1 1 calc R U . . .
H3A H 0.5249 0.2217 0.3074 0.027 Uiso 1 1 calc R U . . .
N2 N 0.32841(15) 0.22878(12) 0.29710(11) 0.0192(3) Uani 1 1 d . . . . .
C31 C -0.0885(2) 0.08514(19) 0.1814(2) 0.0406(6) Uani 1 1 d . . . . .
C32 C 0.0287(2) 0.08987(18) 0.11222(18) 0.0375(5) Uani 1 1 d . . . . .
H32 H 0.0691 0.0407 0.0561 0.045 Uiso 1 1 calc R U . . .
C33 C 0.0859(2) 0.16859(16) 0.12696(16) 0.0280(5) Uani 1 1 d . . . . .
H33 H 0.1664 0.1734 0.0800 0.034 Uiso 1 1 calc R U . . .
F1 F -0.14586(15) 0.00897(12) 0.16598(13) 0.0627(5) Uani 1 1 d . . . . .
O2 O 0.0464(14) 0.4213(9) 0.1324(8) 0.033(3) Uani 0.102(3) 1 d D U P A 2
H2B H -0.0042 0.4845 0.1579 0.050 Uiso 0.102(3) 1 calc R U P A 2
C4 C 0.32634(19) 0.35216(15) 0.01721(14) 0.0207(4) Uani 1 1 d . . . . .
C5 C 0.36687(19) 0.29368(15) -0.07528(15) 0.0228(4) Uani 1 1 d . . . . .
C6 C 0.3459(2) 0.35893(17) -0.17318(15) 0.0293(5) Uani 1 1 d . . . . .
H6 H 0.3730 0.3205 -0.2363 0.035 Uiso 1 1 calc R U . . .
C7 C 0.2864(2) 0.47823(17) -0.17974(16) 0.0347(5) Uani 1 1 d . . . . .
H7 H 0.2726 0.5216 -0.2470 0.042 Uiso 1 1 calc R U . . .
C8 C 0.2468(2) 0.53493(17) -0.08823(16) 0.0326(5) Uani 1 1 d . . . . .
H8 H 0.2053 0.6173 -0.0936 0.039 Uiso 1 1 calc R U . . .
C9 C 0.2665(2) 0.47406(16) 0.01175(15) 0.0251(5) Uani 1 1 d . . . . .
C10 C 0.43292(19) 0.16221(15) -0.07173(15) 0.0230(4) Uani 1 1 d . . . . .
H10 H 0.4272 0.1304 0.0046 0.028 Uiso 1 1 calc R U . . .
C11 C 0.3533(2) 0.11334(18) -0.12800(16) 0.0320(5) Uani 1 1 d . . . . .
H11 H 0.2527 0.1436 -0.0994 0.048 Uiso 1 1 calc R U . . .
H11A H 0.3909 0.0284 -0.1161 0.048 Uiso 1 1 calc R U . . .
H11B H 0.3656 0.1368 -0.2045 0.048 Uiso 1 1 calc R U . . .
C12 C 0.5888(2) 0.12157(16) -0.11980(16) 0.0283(5) Uani 1 1 d . . . . .
H12 H 0.5980 0.1569 -0.1931 0.042 Uiso 1 1 calc R U . . .
H12A H 0.6277 0.0369 -0.1196 0.042 Uiso 1 1 calc R U . . .
H12B H 0.6407 0.1449 -0.0775 0.042 Uiso 1 1 calc R U . . .
C13 C 0.2243(2) 0.54185(16) 0.10923(15) 0.0287(5) Uani 1 1 d . . . . .
H13 H 0.2330 0.4847 0.1736 0.034 Uiso 1 1 calc R U . . .
C14 C 0.0694(2) 0.62806(19) 0.11791(19) 0.0481(7) Uani 1 1 d . . . . .
H14 H 0.0073 0.5862 0.1179 0.072 Uiso 0.93(3) 1 calc R U P . .
H14A H 0.0442 0.6654 0.1841 0.072 Uiso 0.93(3) 1 calc R U P . .
H14B H 0.0584 0.6873 0.0572 0.072 Uiso 0.93(3) 1 calc R U P . .
H14C H 0.0660 0.7064 0.1216 0.072 Uiso 0.07(3) 1 calc R U P . .
H14D H 0.0291 0.6272 0.0554 0.072 Uiso 0.07(3) 1 calc R U P . .
H14E H 0.0148 0.6053 0.1823 0.072 Uiso 0.07(3) 1 calc R U P . .
C15 C 0.3250(3) 0.6031(2) 0.10895(19) 0.0470(7) Uani 1 1 d . . . . .
H15 H 0.4212 0.5455 0.1097 0.070 Uiso 1 1 calc R U . . .
H15A H 0.2965 0.6460 0.1721 0.070 Uiso 1 1 calc R U . . .
H15B H 0.3220 0.6573 0.0448 0.070 Uiso 1 1 calc R U . . .
C16 C 0.27620(18) 0.21725(15) 0.40810(14) 0.0200(4) Uani 1 1 d . . . . .
C17 C 0.2555(2) 0.30752(16) 0.47008(15) 0.0241(4) Uani 1 1 d . . . . .
C18 C 0.1988(2) 0.29811(17) 0.57722(15) 0.0280(5) Uani 1 1 d . . . . .
H18 H 0.1838 0.3577 0.6204 0.034 Uiso 1 1 calc R U . . .
C19 C 0.1640(2) 0.20321(16) 0.62140(15) 0.0277(5) Uani 1 1 d . . . . .
H19 H 0.1231 0.1991 0.6939 0.033 Uiso 1 1 calc R U . . .
C20 C 0.1890(2) 0.11439(16) 0.55991(15) 0.0252(4) Uani 1 1 d . . . . .
H20 H 0.1660 0.0492 0.5913 0.030 Uiso 1 1 calc R U . . .
C21 C 0.24731(18) 0.11836(15) 0.45273(14) 0.0204(4) Uani 1 1 d . . . . .
C22 C 0.2959(2) 0.41080(16) 0.42360(16) 0.0297(5) Uani 1 1 d . . . . .
H22 H 0.3254 0.4043 0.3454 0.036 Uiso 1 1 calc R U . . .
C23 C 0.1735(3) 0.52701(18) 0.4376(2) 0.0546(8) Uani 1 1 d . . . . .
H23 H 0.0945 0.5286 0.4055 0.082 Uiso 1 1 calc R U . . .
H23A H 0.2042 0.5900 0.4026 0.082 Uiso 1 1 calc R U . . .
H23B H 0.1433 0.5371 0.5136 0.082 Uiso 1 1 calc R U . . .
C24 C 0.4229(3) 0.4073(2) 0.4694(2) 0.0569(7) Uani 1 1 d . . . . .
H24 H 0.4531 0.4701 0.4330 0.085 Uiso 1 1 calc R U . . .
H24A H 0.5006 0.3325 0.4590 0.085 Uiso 1 1 calc R U . . .
H24B H 0.3963 0.4171 0.5456 0.085 Uiso 1 1 calc R U . . .
C25 C 0.28653(19) 0.01458(15) 0.39032(14) 0.0219(4) Uani 1 1 d . . . . .
H25 H 0.3066 0.0400 0.3133 0.026 Uiso 1 1 calc R U . . .
C26 C 0.4223(2) -0.08059(16) 0.42303(16) 0.0287(5) Uani 1 1 d . . . . .
H26 H 0.4981 -0.0501 0.4098 0.043 Uiso 1 1 calc R U . . .
H26A H 0.4494 -0.1468 0.3814 0.043 Uiso 1 1 calc R U . . .
H26B H 0.4062 -0.1057 0.4989 0.043 Uiso 1 1 calc R U . . .
C27 C 0.1700(2) -0.03408(17) 0.40303(16) 0.0290(5) Uani 1 1 d . . . . .
H27 H 0.1539 -0.0657 0.4769 0.044 Uiso 1 1 calc R U . . .
H27A H 0.1987 -0.0958 0.3557 0.044 Uiso 1 1 calc R U . . .
H27B H 0.0827 0.0281 0.3846 0.044 Uiso 1 1 calc R U . . .
C28 C 0.02740(19) 0.24034(16) 0.20925(15) 0.0228(4) Uani 1 1 d . . . . .
C29 C -0.0898(2) 0.23118(17) 0.27844(16) 0.0292(5) Uani 1 1 d . . . . .
H29 H -0.1297 0.2783 0.3361 0.035 Uiso 1 1 calc R U . . .
C30 C -0.1485(2) 0.15342(19) 0.26344(19) 0.0381(6) Uani 1 1 d . . . . .
H30 H -0.2292 0.1481 0.3097 0.046 Uiso 1 1 calc R U . . .

loop_
_atom_site_aniso_label
_atom_site_aniso_U_11
_atom_site_aniso_U_22
_atom_site_aniso_U_33
_atom_site_aniso_U_23
_atom_site_aniso_U_13
_atom_site_aniso_U_12
O1 0.0229(8) 0.0319(9) 0.0290(9) -0.0112(7) -0.0001(7) -0.0060(7)
C1 0.0220(10) 0.0221(10) 0.0182(10) -0.0006(8) -0.0030(8) -0.0062(8)
B1 0.0228(11) 0.0195(11) 0.0178(11) -0.0029(9) -0.0018(9) -0.0097(9)
N1 0.0182(8) 0.0226(8) 0.0156(8) 0.0009(6) -0.0047(6) -0.0054(7)
C2 0.0183(10) 0.0250(10) 0.0205(10) -0.0004(8) -0.0026(8) -0.0092(8)
C3 0.0182(10) 0.0299(11) 0.0180(10) -0.0021(8) -0.0012(8) -0.0079(8)
N2 0.0154(8) 0.0255(8) 0.0149(8) -0.0004(6) 0.0004(6) -0.0073(7)
C31 0.0373(13) 0.0394(13) 0.0579(16) 0.0185(12) -0.0258(12) -0.0279(11)
C32 0.0401(13) 0.0391(12) 0.0430(14) -0.0007(10) -0.0137(11) -0.0229(11)
C33 0.0254(11) 0.0353(11) 0.0296(11) -0.0003(9) -0.0069(9) -0.0176(9)
F1 0.0658(10) 0.0655(9) 0.0850(12) 0.0175(8) -0.0353(9) -0.0525(8)
O2 0.028(4) 0.037(4) 0.038(4) -0.011(3) -0.006(3) -0.011(3)
C4 0.0200(10) 0.0241(10) 0.0150(9) 0.0011(8) -0.0034(7) -0.0056(8)
C5 0.0214(10) 0.0249(10) 0.0191(10) -0.0007(8) -0.0051(8) -0.0049(8)
C6 0.0327(12) 0.0303(11) 0.0180(10) -0.0033(9) -0.0046(9) -0.0035(9)
C7 0.0436(13) 0.0301(12) 0.0179(10) 0.0065(9) -0.0080(9) -0.0020(10)
C8 0.0369(13) 0.0240(11) 0.0250(11) 0.0006(9) -0.0045(9) 0.0003(9)
C9 0.0261(11) 0.0241(11) 0.0190(10) -0.0008(8) -0.0020(8) -0.0039(9)
C10 0.0265(11) 0.0242(10) 0.0174(9) -0.0022(8) -0.0025(8) -0.0086(9)
C11 0.0382(13) 0.0365(12) 0.0260(11) -0.0065(9) -0.0047(9) -0.0174(10)
C12 0.0317(12) 0.0267(11) 0.0251(11) -0.0030(8) -0.0028(9) -0.0097(9)
C13 0.0363(12) 0.0217(10) 0.0213(10) -0.0015(8) 0.0003(9) -0.0057(9)
C14 0.0482(16) 0.0399(13) 0.0389(14) -0.0106(11) 0.0016(12) 0.0010(12)
C15 0.0678(18) 0.0466(14) 0.0384(14) -0.0174(11) 0.0121(12) -0.0380(13)
C16 0.0182(10) 0.0263(10) 0.0137(9) 0.0001(8) -0.0031(7) -0.0068(8)
C17 0.0243(10) 0.0264(10) 0.0211(10) -0.0020(8) -0.0033(8) -0.0089(8)
C18 0.0300(11) 0.0297(11) 0.0213(10) -0.0040(9) -0.0036(9) -0.0073(9)
C19 0.0281(11) 0.0314(11) 0.0169(10) -0.0005(9) -0.0001(8) -0.0061(9)
C20 0.0255(11) 0.0267(10) 0.0193(10) 0.0013(8) 0.0000(8) -0.0081(9)
C21 0.0170(9) 0.0246(10) 0.0176(9) 0.0000(8) -0.0039(7) -0.0058(8)
C22 0.0375(12) 0.0304(11) 0.0253(11) -0.0043(9) -0.0034(9) -0.0169(10)
C23 0.0660(18) 0.0300(13) 0.0578(17) -0.0058(12) 0.0161(14) -0.0181(13)
C24 0.080(2) 0.0692(17) 0.0501(16) 0.0063(13) -0.0257(14) -0.0553(15)
C25 0.0228(10) 0.0250(10) 0.0176(10) 0.0018(8) -0.0031(8) -0.0100(8)
C26 0.0256(11) 0.0324(11) 0.0270(11) -0.0057(9) -0.0049(9) -0.0081(9)
C27 0.0271(11) 0.0307(11) 0.0307(11) -0.0005(9) -0.0059(9) -0.0123(9)
C28 0.0176(10) 0.0269(10) 0.0212(10) 0.0080(8) -0.0070(8) -0.0073(8)
C29 0.0184(10) 0.0323(11) 0.0297(11) 0.0117(9) -0.0053(8) -0.0064(9)
C30 0.0208(11) 0.0429(13) 0.0467(15) 0.0240(11) -0.0113(10) -0.0153(10)

loop_
_atom_type_symbol
_atom_type_description
_atom_type_scat_dispersion_real
_atom_type_scat_dispersion_imag
_atom_type_scat_source
C C 0.0033 0.0016 'International Tables Vol C Tables 4.2.6.8 and 6.1.1.4'
H H 0.0000 0.0000 'International Tables Vol C Tables 4.2.6.8 and 6.1.1.4'
B B 0.0013 0.0007 'International Tables Vol C Tables 4.2.6.8 and 6.1.1.4'
N N 0.0061 0.0033 'International Tables Vol C Tables 4.2.6.8 and 6.1.1.4'
O O 0.0106 0.0060 'International Tables Vol C Tables 4.2.6.8 and 6.1.1.4'
F F 0.0171 0.0103 'International Tables Vol C Tables 4.2.6.8 and 6.1.1.4'

loop_
_geom_angle_atom_site_label_1
_geom_angle_atom_site_label_2
_geom_angle_atom_site_label_3
_geom_angle
C1 O1 H1 109.5
O2 C1 C28 108.8(6)
O1 C1 C28 110.29(15)
O2 C1 B1 108.4(6)
O1 C1 B1 112.50(15)
C28 C1 B1 113.90(15)
O1 C1 H1A 106.5
C28 C1 H1A 106.5
B1 C1 H1A 106.5
O2 C1 H1B 108.5
C28 C1 H1B 108.5
B1 C1 H1B 108.5
N2 B1 N1 108.44(16)
N2 B1 C1 125.41(17)
N1 B1 C1 126.15(17)
B1 N1 C4 129.00(15)
B1 N1 C2 109.82(15)
C4 N1 C2 117.49(14)
N1 C2 C3 104.45(14)
N1 C2 H2 110.9
C3 C2 H2 110.9
N1 C2 H2A 110.9
C3 C2 H2A 110.9
H2 C2 H2A 108.9
N2 C3 C2 104.60(14)
N2 C3 H3 110.8
C2 C3 H3 110.8
N2 C3 H3A 110.8
C2 C3 H3A 110.8
H3 C3 H3A 108.9
B1 N2 C16 129.23(15)
B1 N2 C3 110.69(14)
C16 N2 C3 119.74(15)
C30 C31 F1 119.3(2)
C30 C31 C32 122.6(2)
F1 C31 C32 118.1(2)
C31 C32 C33 118.1(2)
C31 C32 H32 120.9
C33 C32 H32 120.9
C28 C33 C32 121.1(2)
C28 C33 H33 119.4
C32 C33 H33 119.4
C1 O2 H2B 109.5
C5 C4 C9 121.01(16)
C5 C4 N1 119.16(15)
C9 C4 N1 119.79(16)
C6 C5 C4 118.71(16)
C6 C5 C10 119.21(17)
C4 C5 C10 122.09(16)
C7 C6 C5 120.97(18)
C7 C6 H6 119.5
C5 C6 H6 119.5
C6 C7 C8 119.87(18)
C6 C7 H7 120.1
C8 C7 H7 120.1
C7 C8 C9 121.61(18)
C7 C8 H8 119.2
C9 C8 H8 119.2
C8 C9 C4 117.83(17)
C8 C9 C13 119.04(16)
C4 C9 C13 123.13(16)
C5 C10 C12 111.11(15)
C5 C10 C11 111.82(16)
C12 C10 C11 110.24(15)
C5 C10 H10 107.8
C12 C10 H10 107.8
C11 C10 H10 107.8
C10 C11 H11 109.5
C10 C11 H11A 109.5
H11 C11 H11A 109.5
C10 C11 H11B 109.5
H11 C11 H11B 109.5
H11A C11 H11B 109.5
C10 C12 H12 109.5
C10 C12 H12A 109.5
H12 C12 H12A 109.5
C10 C12 H12B 109.5
H12 C12 H12B 109.5
H12A C12 H12B 109.5
C15 C13 C9 110.58(16)
C15 C13 C14 111.38(18)
C9 C13 C14 111.92(18)
C15 C13 H13 107.6
C9 C13 H13 107.6
C14 C13 H13 107.6
C13 C14 H14 109.5
C13 C14 H14A 109.5
H14 C14 H14A 109.5
C13 C14 H14B 109.5
H14 C14 H14B 109.5
H14A C14 H14B 109.5
C13 C14 H14C 109.5
H14 C14 H14C 141.1
H14A C14 H14C 56.3
H14B C14 H14C 56.3
C13 C14 H14D 109.5
H14 C14 H14D 56.3
H14A C14 H14D 141.1
H14B C14 H14D 56.3
H14C C14 H14D 109.5
C13 C14 H14E 109.5
H14 C14 H14E 56.3
H14A C14 H14E 56.3
H14B C14 H14E 141.1
H14C C14 H14E 109.5
H14D C14 H14E 109.5
C13 C15 H15 109.5
C13 C15 H15A 109.5
H15 C15 H15A 109.5
C13 C15 H15B 109.5
H15 C15 H15B 109.5
H15A C15 H15B 109.5
C21 C16 C17 121.67(16)
C21 C16 N2 120.06(16)
C17 C16 N2 118.27(16)
C18 C17 C16 117.96(18)
C18 C17 C22 120.29(18)
C16 C17 C22 121.74(17)
C19 C18 C17 121.00(18)
C19 C18 H18 119.5
C17 C18 H18 119.5
C20 C19 C18 119.96(18)
C20 C19 H19 120.0
C18 C19 H19 120.0
C19 C20 C21 121.52(19)
C19 C20 H20 119.2
C21 C20 H20 119.2
C20 C21 C16 117.78(17)
C20 C21 C25 120.18(17)
C16 C21 C25 121.91(16)
C17 C22 C23 113.09(18)
C17 C22 C24 110.94(17)
C23 C22 C24 110.7(2)
C17 C22 H22 107.3
C23 C22 H22 107.3
C24 C22 H22 107.3
C22 C23 H23 109.5
C22 C23 H23A 109.5
H23 C23 H23A 109.5
C22 C23 H23B 109.5
H23 C23 H23B 109.5
H23A C23 H23B 109.5
C22 C24 H24 109.5
C22 C24 H24A 109.5
H24 C24 H24A 109.5
C22 C24 H24B 109.5
H24 C24 H24B 109.5
H24A C24 H24B 109.5
C21 C25 C27 113.81(15)
C21 C25 C26 109.27(15)
C27 C25 C26 110.12(15)
C21 C25 H25 107.8
C27 C25 H25 107.8
C26 C25 H25 107.8
C25 C26 H26 109.5
C25 C26 H26A 109.5
H26 C26 H26A 109.5
C25 C26 H26B 109.5
H26 C26 H26B 109.5
H26A C26 H26B 109.5
C25 C27 H27 109.5
C25 C27 H27A 109.5
H27 C27 H27A 109.5
C25 C27 H27B 109.5
H27 C27 H27B 109.5
H27A C27 H27B 109.5
C33 C28 C29 118.74(19)
C33 C28 C1 119.36(17)
C29 C28 C1 121.77(18)
C30 C29 C28 120.4(2)
C30 C29 H29 119.8
C28 C29 H29 119.8
C31 C30 C29 119.0(2)
C31 C30 H30 120.5
C29 C30 H30 120.5

loop_
_geom_bond_atom_site_label_1
_geom_bond_atom_site_label_2
_geom_bond_distance
O1 C1 1.438(3)
O1 H1 0.8400
C1 O2 1.433(5)
C1 C28 1.516(3)
C1 B1 1.590(3)
C1 H1A 1.0000
C1 H1B 1.0000
B1 N2 1.410(2)
B1 N1 1.421(2)
N1 C4 1.436(2)
N1 C2 1.472(2)
C2 C3 1.535(2)
C2 H2 0.9900
C2 H2A 0.9900
C3 N2 1.465(2)
C3 H3 0.9900
C3 H3A 0.9900
N2 C16 1.433(2)
C31 C30 1.362(3)
C31 F1 1.366(2)
C31 C32 1.379(3)
C32 C33 1.390(3)
C32 H32 0.9500
C33 C28 1.390(3)
C33 H33 0.9500
O2 H2B 0.8400
C4 C5 1.406(2)
C4 C9 1.406(2)
C5 C6 1.394(3)
C5 C10 1.518(2)
C6 C7 1.376(3)
C6 H6 0.9500
C7 C8 1.384(3)
C7 H7 0.9500
C8 C9 1.396(3)
C8 H8 0.9500
C9 C13 1.526(3)
C10 C12 1.529(3)
C10 C11 1.535(3)
C10 H10 1.0000
C11 H11 0.9800
C11 H11A 0.9800
C11 H11B 0.9800
C12 H12 0.9800
C12 H12A 0.9800
C12 H12B 0.9800
C13 C15 1.522(3)
C13 C14 1.545(3)
C13 H13 1.0000
C14 H14 0.9800
C14 H14A 0.9800
C14 H14B 0.9800
C14 H14C 0.9800
C14 H14D 0.9800
C14 H14E 0.9800
C15 H15 0.9800
C15 H15A 0.9800
C15 H15B 0.9800
C16 C21 1.401(3)
C16 C17 1.414(3)
C17 C18 1.397(3)
C17 C22 1.517(3)
C18 C19 1.385(3)
C18 H18 0.9500
C19 C20 1.384(3)
C19 H19 0.9500
C20 C21 1.397(2)
C20 H20 0.9500
C21 C25 1.518(3)
C22 C23 1.526(3)
C22 C24 1.530(3)
C22 H22 1.0000
C23 H23 0.9800
C23 H23A 0.9800
C23 H23B 0.9800
C24 H24 0.9800
C24 H24A 0.9800
C24 H24B 0.9800
C25 C27 1.530(3)
C25 C26 1.533(2)
C25 H25 1.0000
C26 H26 0.9800
C26 H26A 0.9800
C26 H26B 0.9800
C27 H27 0.9800
C27 H27A 0.9800
C27 H27B 0.9800
C28 C29 1.396(3)
C29 C30 1.392(3)
C29 H29 0.9500
C30 H30 0.9500

loop_
_geom_torsion_atom_site_label_1
_geom_torsion_atom_site_label_2
_geom_torsion_atom_site_label_3
_geom_torsion_atom_site_label_4
_geom_torsion
O2 C1 B1 N2 154.4(6)
O1 C1 B1 N2 42.1(3)
C28 C1 B1 N2 -84.3(2)
O2 C1 B1 N1 -25.3(7)
O1 C1 B1 N1 -137.55(19)
C28 C1 B1 N1 96.0(2)
N2 B1 N1 C4 -165.63(17)
C1 B1 N1 C4 14.1(3)
N2 B1 N1 C2 -8.2(2)
C1 B1 N1 C2 171.52(17)
B1 N1 C2 C3 13.59(19)
C4 N1 C2 C3 173.92(15)
N1 C2 C3 N2 -13.54(18)
N1 B1 N2 C16 172.08(17)
C1 B1 N2 C16 -7.7(3)
N1 B1 N2 C3 -1.1(2)
C1 B1 N2 C3 179.17(17)
C2 C3 N2 B1 9.3(2)
C2 C3 N2 C16 -164.58(16)
C30 C31 C32 C33 -0.7(3)
F1 C31 C32 C33 179.07(18)
C31 C32 C33 C28 0.2(3)
B1 N1 C4 C5 -122.1(2)
C2 N1 C4 C5 82.0(2)
B1 N1 C4 C9 60.1(3)
C2 N1 C4 C9 -95.9(2)
C9 C4 C5 C6 -0.4(3)
N1 C4 C5 C6 -178.18(18)
C9 C4 C5 C10 179.45(18)
N1 C4 C5 C10 1.6(3)
C4 C5 C6 C7 -0.2(3)
C10 C5 C6 C7 -179.98(19)
C5 C6 C7 C8 0.1(3)
C6 C7 C8 C9 0.4(3)
C7 C8 C9 C4 -0.9(3)
C7 C8 C9 C13 178.3(2)
C5 C4 C9 C8 0.9(3)
N1 C4 C9 C8 178.68(18)
C5 C4 C9 C13 -178.32(18)
N1 C4 C9 C13 -0.5(3)
C6 C5 C10 C12 69.8(2)
C4 C5 C10 C12 -110.0(2)
C6 C5 C10 C11 -53.8(2)
C4 C5 C10 C11 126.38(19)
C8 C9 C13 C15 -70.6(2)
C4 C9 C13 C15 108.6(2)
C8 C9 C13 C14 54.2(3)
C4 C9 C13 C14 -126.6(2)
B1 N2 C16 C21 92.4(2)
C3 N2 C16 C21 -94.9(2)
B1 N2 C16 C17 -87.7(2)
C3 N2 C16 C17 84.9(2)
C21 C16 C17 C18 -2.9(3)
N2 C16 C17 C18 177.26(16)
C21 C16 C17 C22 175.84(17)
N2 C16 C17 C22 -4.0(3)
C16 C17 C18 C19 0.1(3)
C22 C17 C18 C19 -178.67(18)
C17 C18 C19 C20 1.8(3)
C18 C19 C20 C21 -0.9(3)
C19 C20 C21 C16 -1.8(3)
C19 C20 C21 C25 174.08(17)
C17 C16 C21 C20 3.7(3)
N2 C16 C21 C20 -176.41(16)
C17 C16 C21 C25 -172.09(17)
N2 C16 C21 C25 7.8(3)
C18 C17 C22 C23 -56.8(3)
C16 C17 C22 C23 124.5(2)
C18 C17 C22 C24 68.3(2)
C16 C17 C22 C24 -110.4(2)
C20 C21 C25 C27 48.7(2)
C16 C21 C25 C27 -135.60(18)
C20 C21 C25 C26 -74.9(2)
C16 C21 C25 C26 100.8(2)
C32 C33 C28 C29 0.8(3)
C32 C33 C28 C1 -175.19(18)
O2 C1 C28 C33 70.9(6)
O1 C1 C28 C33 -177.72(15)
B1 C1 C28 C33 -50.1(2)
O2 C1 C28 C29 -104.9(6)
O1 C1 C28 C29 6.4(2)
B1 C1 C28 C29 134.02(18)
C33 C28 C29 C30 -1.5(3)
C1 C28 C29 C30 174.40(17)
F1 C31 C30 C29 -179.73(17)
C32 C31 C30 C29 0.0(3)
C28 C29 C30 C31 1.1(3)
